data_1558459
loop_
_publ_author_name
'Evans, Jr., Howard T.'
'Brusewitz, Ann Marie'

_publ_section_title
;
 Crystal Structure of Potassium Pentavanadate K3V5O14
;
_journal_name_full 'Acta Chemica Scandinavica'
_journal_page_first 533
_journal_page_last 536
_journal_paper_doi 10.3891/acta.chem.scand.48-0533
_journal_volume 48
_journal_year 1994
_chemical_formula_sum 'K3 O14 V5'
_chemical_formula_weight 596.06
_chemical_name_common
;
Potassium Pentavanadate K3V5O14
;
_space_group_IT_number 157
_space_group_name_Hall 'P 3 -2'
_space_group_name_H-M_alt 'P 3 1 m'
_symmetry_cell_setting trigonal
_symmetry_Int_Tables_number 157
_symmetry_space_group_name_Hall 'P 3 -2'
_symmetry_space_group_name_H-M 'P 3 1 m'
_cell_angle_alpha 90.
_cell_angle_beta 90.
_cell_angle_gamma 120.
_cell_formula_units_Z 1
_cell_length_a 8.6899(6)
_cell_length_b 8.6899(6)
_cell_length_c 5.0028(6)
_cell_volume 327.17(5)
_diffrn_ambient_temperature 293
_diffrn_radiation_probe x-ray
_diffrn_radiation_type MoK\a
_diffrn_radiation_wavelength 0.71069
_exptl_absorpt_coefficient_mu 4.26
_refine_ls_goodness_of_fit_ref 1.67
_refine_ls_number_reflns 359
_refine_ls_R_factor_gt 0.056
_refine_ls_wR_factor_gt 0.067
_cod_data_source_file Acta-Chem-Scand-1994-48-533.cif
_cod_data_source_block 1
_cod_database_code 1558459

loop_
_space_group_symop_id
_space_group_symop_operation_xyz
1 x,y,z
2 -y,x-y,z
3 -x+y,-x,z
4 y,x,z
5 -x,-x+y,z
6 x-y,-y,z

loop_
_atom_site_aniso_label
_atom_site_aniso_U_11
_atom_site_aniso_U_22
_atom_site_aniso_U_33
_atom_site_aniso_U_23
_atom_site_aniso_U_13
_atom_site_aniso_U_12
V11 0.0090(10) 0.0090(10) 0.0120(10) 0.0000 0.0000 0.0045(5)
V21 0.0090(10) 0.0120(10) 0.0170(10) 0.0000 0.0010(10) 0.0060(10)
K 0.0290(10) 0.0170(10) 0.0290(10) 0.0000 0.0010(10) 0.0090(10)
O11 0.030(4) 0.030(4) 0.017(5) 0.0000 0.0000 0.015(2)
O21 0.052(6) 0.050(8) 0.007(4) 0.0000 -0.004(4) 0.025(4)
O31 0.013(3) 0.025(6) 0.060(8) 0.0000 0.005(4) 0.013(3)
O41 0.019(3) 0.021(3) 0.027(3) 0.004(3) 0.000(3) 0.004(3)

loop_
_atom_site_label
_atom_site_type_symbol
_atom_site_thermal_displace_type
_atom_site_fract_x
_atom_site_fract_y
_atom_site_fract_z
_atom_site_occupancy
_atom_site_U_iso_or_equiv
_atom_site_calc_flag
_atom_site_refinement_flags
_atom_site_disorder_assembly
_atom_site_disorder_group
V11 V Uani 0.33333 0.66667 0.5194(6) 0.920 0.0100(6) . . . .
V21 V Uani 0.2292(2) 0.00000 0.51600 0.92(2) 0.0123(6) . . . .
V12 V Uiso 0.33333 0.66667 0.48060 0.080 0.0100 . . . .
V22 V Uiso 0.22920 0.00000 0.48400 0.080 0.0123 . . . .
K K Uani 0.6080(4) 0.00000 0.0001(7) 1.000 0.0261(6) . . . .
O11 O Uani 0.33333 0.66667 0.194(2) 0.920 0.026(3) . . . .
O21 O Uani 0.250(2) 0.00000 0.190(2) 0.920 0.037(4) . . . .
O31 O Uani 0.8310(10) 0.00000 0.566(3) 0.920 0.031(3) . . . .
O41 O Uani 0.4610(10) 0.1690(10) 0.6370(10) 0.920 0.0250(17) . . . .
O12 O Uiso 0.33333 0.66667 0.80600 0.080 0.026 . . . .
O22 O Uiso 0.25000 0.00000 0.81000 0.080 0.037 . . . .
O32 O Uiso 0.83100 0.00000 0.43400 0.080 0.031 . . . .
O42 O Uiso 0.46100 0.16900 0.36300 0.080 0.025 . . . .

loop_
_atom_type_symbol
_atom_type_description
_atom_type_scat_dispersion_real
_atom_type_scat_dispersion_imag
_atom_type_scat_source
K K 0.2009 0.2494 ' International Tables Vol C Tables 4.2.6.8 and 6.1.1.4'
O O 0.0106 0.0060 ' International Tables Vol C Tables 4.2.6.8 and 6.1.1.4'
V V 0.3005 0.5294 ' International Tables Vol C Tables 4.2.6.8 and 6.1.1.4'

loop_
_geom_angle_atom_site_label_1
_geom_angle_atom_site_label_2
_geom_angle_atom_site_label_3
_geom_angle
_geom_angle_site_symmetry_1
_geom_angle_site_symmetry_2
_geom_angle_site_symmetry_3
_geom_angle_publ_flag
O11 V11 O41 109.8(2) . . 4_555 yes
O11 V11 O41 109.8(2) . . 5_665 yes
O11 V11 O41 109.8(2) . . 6_565 yes
O41 V11 O41 109.2(4) 4_555 . 5_665 yes
O41 V11 O41 109.2(4) 4_555 . 6_565 yes
O41 V11 O41 109.2(5) 5_665 . 6_565 yes
O21 V21 O41 104.0(5) . . . yes
O21 V21 O31 102.4(6) . . 2_545 yes
O21 V21 O31 102.4(6) . . 3_665 yes
O21 V21 O31 102.4(6) . . 4_545 yes
O21 V21 O31 102.4(6) . . 5_665 yes
O21 V21 O41 104.0(5) . . 6_555 yes
O31 V21 O41 153.5(5) 2_545 . . yes
O31 V21 O41 87.3(4) 3_665 . . yes
O31 V21 O41 153.5(5) 4_545 . . yes
O31 V21 O41 87.3(4) 5_665 . . yes
O21 V21 O41 104.0(5) 6_555 . . yes
O41 V21 O41 83.9(4) . . 6_555 yes
O31 V21 O31 89.5(4) 2_545 . 3_665 yes
O31 V21 O31 89.5(4) 2_545 . 5_665 yes
O21 V21 O31 102.4(6) 6_555 . 2_545 yes
O31 V21 O41 87.3(4) 2_545 . 6_555 yes
O31 V21 O31 89.5(4) 3_665 . 4_545 yes
O21 V21 O31 102.4(6) 6_555 . 3_665 yes
O31 V21 O41 153.5(5) 3_665 . 6_555 yes
O31 V21 O31 89.5(4) 4_545 . 5_665 yes
O21 V21 O31 102.4(6) 6_555 . 4_545 yes
O31 V21 O41 87.3(4) 4_545 . 6_555 yes
O21 V21 O31 102.4(6) 6_555 . 5_665 yes
O31 V21 O41 153.5(5) 5_665 . 6_555 yes
O21 V21 O41 104.0(5) 6_555 . 6_555 yes
O42 V12 O42 109.18 5_665 . 6_565 yes
O12 V12 O42 109.76 . . 5_665 yes
O12 V12 O42 109.76 . . 6_565 yes
O12 V12 O42 109.76 . . 4_555 yes
O42 V12 O42 109.18 4_555 . 6_565 yes
O42 V12 O42 109.18 4_555 . 5_665 yes
O22 V22 O32 102.38 6_555 . 3_665 yes
O32 V22 O32 89.54 3_665 . 4_545 yes
O32 V22 O42 153.49 5_665 . 6_555 yes
O22 V22 O42 104.01 6_555 . 6_555 yes
O32 V22 O42 153.49 3_665 . 6_555 yes
O32 V22 O32 89.54 4_545 . 5_665 yes
O22 V22 O32 102.38 6_555 . 4_545 yes
O32 V22 O42 87.34 4_545 . 6_555 yes
O22 V22 O32 102.38 6_555 . 5_665 yes
O32 V22 O42 87.34 2_545 . 6_555 yes
O22 V22 O42 104.01 . . . yes
O22 V22 O32 102.38 . . 2_545 yes
O22 V22 O32 102.38 . . 3_665 yes
O22 V22 O32 102.38 . . 4_545 yes
O22 V22 O32 102.38 . . 5_665 yes
O22 V22 O42 104.01 . . 6_555 yes
O32 V22 O42 153.49 2_545 . . yes
O32 V22 O42 87.34 3_665 . . yes
O32 V22 O42 153.49 4_545 . . yes
O32 V22 O42 87.34 5_665 . . yes
O22 V22 O42 104.01 6_555 . . yes
O42 V22 O42 83.86 . . 6_555 yes
O32 V22 O32 89.54 2_545 . 3_665 yes
O32 V22 O32 89.54 2_545 . 5_665 yes
O22 V22 O32 102.38 6_555 . 2_545 yes
V21 O31 V21 145.6(6) 2_655 . 3_655 yes
V21 O31 V21 145.6(6) 2_655 . 5_655 yes
V21 O31 V21 145.6(6) 3_655 . 4_655 yes
V21 O31 V21 145.6(6) 4_655 . 5_655 yes
V11 O41 V21 141.5(3) 4_555 . . yes
V11 O41 V21 141.5(3) 5_655 . . yes
V11 O41 V21 141.5(3) 6_665 . . yes
V11 O41 V21 141.5(3) 4_555 . 6_555 yes
V11 O41 V21 141.5(3) 5_655 . 6_555 yes
V11 O41 V21 141.5(3) 6_665 . 6_555 yes
V22 O32 V22 145.55 2_655 . 3_655 yes
V22 O32 V22 145.55 2_655 . 5_655 yes
V22 O32 V22 145.55 3_655 . 4_655 yes
V22 O32 V22 145.55 4_655 . 5_655 yes
V12 O42 V22 141.47 4_555 . . yes
V12 O42 V22 141.47 5_655 . . yes
V12 O42 V22 141.47 6_665 . . yes
V12 O42 V22 141.47 4_555 . 6_555 yes
V12 O42 V22 141.47 5_655 . 6_555 yes
V12 O42 V22 141.47 6_665 . 6_555 yes

loop_
_geom_bond_atom_site_label_1
_geom_bond_atom_site_label_2
_geom_bond_distance
_geom_bond_site_symmetry_1
_geom_bond_site_symmetry_2
_geom_bond_publ_flag
V11 O11 1.628(10) . . yes
V11 O41 1.740(8) . 4_555 yes
V11 O41 1.740(10) . 5_665 yes
V11 O41 1.740(10) . 6_565 yes
V21 O21 1.641(10) . . yes
V21 O41 1.903(8) . . yes
V21 O31 1.806(7) . 2_545 yes
V21 O31 1.806(9) . 3_665 yes
V21 O31 1.806(7) . 4_545 yes
V21 O31 1.806(9) . 5_665 yes
V21 O21 1.641(10) . 6_555 yes
V21 O41 1.903(10) . 6_555 yes
V12 O12 1.6279(2) . . yes
V12 O42 1.7399(2) . 4_555 yes
V12 O42 1.7400(2) . 5_665 yes
V12 O42 1.7399(2) . 6_565 yes
V22 O22 1.6409(2) . . yes
V22 O42 1.9033(2) . . yes
V22 O32 1.8059(2) . 2_545 yes
V22 O32 1.8059(2) . 3_665 yes
V22 O32 1.8059(2) . 4_545 yes
V22 O32 1.8059(2) . 5_665 yes
V22 O22 1.6409(2) . 6_555 yes
V22 O42 1.9033(2) . 6_555 yes
